data_7054107
loop_
_publ_author_name
'Hamdy, Louise B.'
'Raithby, Paul R.'
'Thomas, Lynne H.'
'Wilson, Chick C.'

_publ_section_title
;
 Self-assembly synthesis of precursors to potential open framework alkali
 earth metal--organic complexes
;
_journal_issue 5
_journal_name_full 'New Journal of Chemistry'
_journal_page_first 2135
_journal_paper_doi 10.1039/c3nj01218b
_journal_volume 38
_journal_year 2014
_chemical_formula_moiety 'C12 H18 Mg N2 O8, 2(N O3)'
_chemical_formula_sum 'C12 H18 Mg N4 O14'
_chemical_formula_weight 466.61
_chemical_melting_point 359.5(15)
_chemical_name_systematic
;
picolinic acid magnesium nitrate tetrahydrate
;
_space_group_crystal_system triclinic
_space_group_IT_number 2
_space_group_name_Hall '-P 1'
_space_group_name_H-M_alt 'P -1'
_symmetry_space_group_name_Hall '-P 1'
_symmetry_space_group_name_H-M 'P -1'
_atom_sites_solution_hydrogens difmap
_atom_sites_solution_primary direct
_atom_sites_solution_secondary difmap
_audit_creation_method SHELXL-2013
_cell_angle_alpha 80.832(7)
_cell_angle_beta 83.325(6)
_cell_angle_gamma 77.664(5)
_cell_formula_units_Z 2
_cell_length_a 6.9760(12)
_cell_length_b 10.184(2)
_cell_length_c 13.819(3)
_cell_measurement_reflns_used 11430
_cell_measurement_temperature 100(2)
_cell_measurement_theta_max 27.6
_cell_measurement_theta_min 3.0
_cell_volume 943.4(3)
_computing_cell_refinement
; 
        CrystalClear-SM Expert 2.0 r12 (Rigaku, 2011) 
;
_computing_data_collection
; 
        CrystalClear-SM Expert 2.0 r12 (Rigaku, 2011) 
;
_computing_data_reduction
; 
        CrystalClear-SM Expert 2.0 r12 (Rigaku, 2011) 
;
_computing_molecular_graphics
;      
ORTEP-3: Farrugia, L. J. (1997). J. Appl. Cryst. 30, 565. 
;
_computing_publication_material
; 
enCIFer: Allen, F. H., Johnson, O., Shields, G. P., Smith, B. R.  
& Towler, M. (2004). J. Appl. Cryst. 37, 335-338. 
;
_computing_structure_refinement 'SHELXL-2013 (Sheldrick, 2013)'
_diffrn_ambient_temperature 100(2)
_diffrn_detector_area_resol_mean 10
_diffrn_measured_fraction_theta_full 0.998
_diffrn_measured_fraction_theta_max 0.995
_diffrn_measurement_device_type
; 
'Rigaku R-AXIS RAPID IP Image Plate diffractometer' 
;
_diffrn_measurement_method 'profile data from \\w-scans'
_diffrn_radiation_type MoK\a
_diffrn_radiation_wavelength 0.71075
_diffrn_reflns_av_R_equivalents 0.0463
_diffrn_reflns_av_unetI/netI 0.0367
_diffrn_reflns_Laue_measured_fraction_full 0.998
_diffrn_reflns_Laue_measured_fraction_max 0.995
_diffrn_reflns_limit_h_max 8
_diffrn_reflns_limit_h_min -9
_diffrn_reflns_limit_k_max 13
_diffrn_reflns_limit_k_min -13
_diffrn_reflns_limit_l_max 17
_diffrn_reflns_limit_l_min -17
_diffrn_reflns_number 22236
_diffrn_reflns_point_group_measured_fraction_full 0.998
_diffrn_reflns_point_group_measured_fraction_max 0.995
_diffrn_reflns_theta_full 25.242
_diffrn_reflns_theta_max 27.484
_diffrn_reflns_theta_min 2.997
_diffrn_source 'Sealed tube'
_exptl_absorpt_coefficient_mu 0.180
_exptl_absorpt_correction_T_max 1.000
_exptl_absorpt_correction_T_min 0.939
_exptl_absorpt_correction_type multi-scan
_exptl_absorpt_process_details
; 
CrystalClear-SM Expert 2.0 r12 (Rigaku, 2011) 
;
_exptl_crystal_colour Colourless
_exptl_crystal_density_diffrn 1.643
_exptl_crystal_density_method 'not measured'
_exptl_crystal_description Platelet
_exptl_crystal_F_000 484
_exptl_crystal_size_max 0.200
_exptl_crystal_size_mid 0.200
_exptl_crystal_size_min 0.100
_exptl_transmission_factor_max 1.000
_exptl_transmission_factor_min 0.939
_refine_diff_density_max 0.409
_refine_diff_density_min -0.343
_refine_diff_density_rms 0.075
_refine_ls_extinction_method none
_refine_ls_goodness_of_fit_ref 1.226
_refine_ls_hydrogen_treatment refall
_refine_ls_matrix_type full
_refine_ls_number_parameters 352
_refine_ls_number_reflns 4289
_refine_ls_number_restraints 0
_refine_ls_restrained_S_all 1.226
_refine_ls_R_factor_all 0.0583
_refine_ls_R_factor_gt 0.0341
_refine_ls_shift/su_max 0.000
_refine_ls_shift/su_mean 0.000
_refine_ls_structure_factor_coef Fsqd
_refine_ls_weighting_details 'w=1/[\\s^2^(Fo^2^)+(0.0464P)^2^] where P=(Fo^2^+2Fc^2^)/3'
_refine_ls_weighting_scheme calc
_refine_ls_wR_factor_gt 0.0804
_refine_ls_wR_factor_ref 0.0994
_reflns_Friedel_coverage 0.000
_reflns_number_gt 3075
_reflns_number_total 4289
_reflns_threshold_expression 'I > 2\\s(I)'
_cod_data_source_file c3nj01218b2.cif
_cod_data_source_block 2
_cod_depositor_comments
;
The following automatic conversions were performed:

'_chemical_melting_point' value '358-361' was changed to '359.5(15)'
- the average value was taken and precision was
estimated.

'_space_group_crystal_system' value 'Triclinic' changed
to 'triclinic' according to
/usr/data/users/saulius/crontab/automatic-downloads/current/RSC/lib/dictionaries/cif_core.dic
dictionary named 'cif_core.dic' version 2.4.2 from 2011-04-26.

Automatic conversion script
Id: cif_fix_values 2281 2013-09-26 08:29:07Z andrius 

The following automatic conversions were performed:

'_exptl_absorpt_correction_type' value 'multi-scans' was replaced
with the value 'multi-scan' as specified in the replacement file
'src/cod-tools/trunk/data/replacement-values/replacement_values.lst'.

Automatic conversion script
Id: cif_fix_values 5376 2017-05-30 11:51:03Z andrius 
;
_cod_database_code 7054107
_shelx_space_group_comment
; 
The symmetry employed for this shelxl refinement is uniquely defined 
by the following loop, which should always be used as a source of 
symmetry information in preference to the above space-group names. 
They are only intended as comments. 
;
_shelx_estimated_absorpt_t_min 0.956
_shelx_estimated_absorpt_t_max 0.982
_shelxl_version_number 2013-4

loop_
_space_group_symop_operation_xyz
'x, y, z'
'-x, -y, -z'

loop_
_atom_site_label
_atom_site_type_symbol
_atom_site_fract_x
_atom_site_fract_y
_atom_site_fract_z
_atom_site_U_iso_or_equiv
_atom_site_adp_type
_atom_site_occupancy
_atom_site_site_symmetry_order
_atom_site_calc_flag
Mg1 Mg 0.23166(8) 0.75153(6) 0.01682(4) 0.01677(15) Uani 1 1 d
O2 O 0.36106(17) 0.86282(12) -0.09983(9) 0.0205(3) Uani 1 1 d
O3 O 0.11591(16) 0.62383(12) 0.13000(8) 0.0185(3) Uani 1 1 d
O4 O -0.04606(17) 0.80585(13) -0.04008(9) 0.0187(3) Uani 1 1 d
O5 O 0.49118(18) 0.69615(13) 0.08869(10) 0.0204(3) Uani 1 1 d
O6 O 0.30085(18) 0.59342(13) -0.06392(10) 0.0204(3) Uani 1 1 d
O7 O 0.13964(18) 0.90667(13) 0.10211(10) 0.0212(3) Uani 1 1 d
O8 O 0.33444(17) 1.08417(12) -0.08784(9) 0.0216(3) Uani 1 1 d
O9 O 0.15376(17) 0.41527(12) 0.08643(9) 0.0199(3) Uani 1 1 d
N16 N -0.0478(2) 0.55287(15) 0.30493(10) 0.0169(3) Uani 1 1 d
N17 N 0.5565(2) 0.89263(15) -0.27896(11) 0.0178(3) Uani 1 1 d
C20 C 0.3826(2) 0.98156(17) -0.13069(12) 0.0165(4) Uani 1 1 d
C21 C 0.4801(2) 1.00317(17) -0.23453(12) 0.0166(4) Uani 1 1 d
C22 C 0.4923(3) 1.12870(18) -0.28554(13) 0.0200(4) Uani 1 1 d
C23 C 0.5845(3) 1.13937(19) -0.37995(14) 0.0239(4) Uani 1 1 d
C24 C 0.6659(3) 1.02357(19) -0.42221(14) 0.0237(4) Uani 1 1 d
C25 C 0.6485(3) 0.89966(19) -0.37044(13) 0.0210(4) Uani 1 1 d
C26 C 0.0969(2) 0.50252(17) 0.14297(12) 0.0166(4) Uani 1 1 d
C27 C -0.0063(2) 0.45884(17) 0.24320(12) 0.0166(4) Uani 1 1 d
C28 C -0.0551(2) 0.33487(18) 0.27427(13) 0.0189(4) Uani 1 1 d
C29 C -0.1436(3) 0.30825(18) 0.36936(13) 0.0203(4) Uani 1 1 d
C30 C -0.1838(3) 0.40813(18) 0.43016(14) 0.0209(4) Uani 1 1 d
C31 C -0.1349(2) 0.53138(18) 0.39626(13) 0.0191(4) Uani 1 1 d
H22 H 0.439(3) 1.206(2) -0.2565(14) 0.027(5) Uiso 1 1 d
H23 H 0.590(3) 1.226(2) -0.4142(15) 0.027(5) Uiso 1 1 d
H24 H 0.735(3) 1.025(2) -0.4846(15) 0.029(5) Uiso 1 1 d
H25 H 0.690(3) 0.816(2) -0.3921(14) 0.023(5) Uiso 1 1 d
H17 H 0.546(3) 0.806(2) -0.2510(15) 0.034(6) Uiso 1 1 d
H28 H -0.030(3) 0.263(2) 0.2344(14) 0.026(5) Uiso 1 1 d
H29 H -0.174(3) 0.217(2) 0.3889(14) 0.022(5) Uiso 1 1 d
H30 H -0.242(3) 0.396(2) 0.4926(15) 0.026(5) Uiso 1 1 d
H31 H -0.154(2) 0.6027(19) 0.4320(14) 0.019(5) Uiso 1 1 d
H16 H -0.015(3) 0.639(2) 0.2880(16) 0.040(6) Uiso 1 1 d
H6A H 0.278(3) 0.511(3) -0.0298(19) 0.060(8) Uiso 1 1 d
H6B H 0.389(3) 0.585(2) -0.1136(18) 0.045(7) Uiso 1 1 d
H7A H 0.083(3) 0.883(2) 0.1661(18) 0.049(7) Uiso 1 1 d
H7B H 0.115(3) 0.993(3) 0.0869(17) 0.041(7) Uiso 1 1 d
H4A H -0.080(3) 0.734(3) -0.0601(17) 0.045(7) Uiso 1 1 d
H4B H -0.139(4) 0.834(3) 0.0036(19) 0.061(8) Uiso 1 1 d
H5A H 0.545(3) 0.768(3) 0.0910(17) 0.043(7) Uiso 1 1 d
H5B H 0.472(3) 0.655(2) 0.1482(18) 0.044(7) Uiso 1 1 d
O13 O 0.54153(17) 0.61545(12) -0.23979(9) 0.0213(3) Uani 1 1 d
O14 O 0.54497(19) 0.42539(13) -0.29332(10) 0.0274(3) Uani 1 1 d
O15 O 0.63463(18) 0.59238(13) -0.39344(9) 0.0247(3) Uani 1 1 d
N18 N 0.57411(19) 0.54377(15) -0.30975(11) 0.0189(3) Uani 1 1 d
O10 O 0.0000(2) 0.81596(13) 0.28267(10) 0.0359(4) Uani 1 1 d
O11 O -0.0924(2) 0.82424(13) 0.43654(9) 0.0318(3) Uani 1 1 d
O12 O -0.09928(19) 1.01013(12) 0.33449(10) 0.0293(3) Uani 1 1 d
N19 N -0.0647(2) 0.88502(15) 0.35232(11) 0.0200(3) Uani 1 1 d

loop_
_atom_site_aniso_label
_atom_site_aniso_U_11
_atom_site_aniso_U_22
_atom_site_aniso_U_33
_atom_site_aniso_U_23
_atom_site_aniso_U_13
_atom_site_aniso_U_12
Mg1 0.0203(3) 0.0140(3) 0.0160(3) -0.0026(2) 0.0018(2) -0.0050(2)
O2 0.0246(6) 0.0182(6) 0.0189(7) -0.0012(5) 0.0022(5) -0.0075(5)
O3 0.0248(6) 0.0140(6) 0.0169(6) -0.0020(5) 0.0027(5) -0.0070(5)
O4 0.0217(6) 0.0156(6) 0.0190(7) -0.0049(5) 0.0021(5) -0.0045(5)
O5 0.0238(7) 0.0174(7) 0.0207(7) -0.0024(6) -0.0015(5) -0.0062(5)
O6 0.0252(7) 0.0170(7) 0.0186(7) -0.0041(5) 0.0046(5) -0.0053(5)
O7 0.0319(7) 0.0134(7) 0.0175(7) -0.0022(5) 0.0029(5) -0.0054(5)
O8 0.0242(7) 0.0199(7) 0.0215(7) -0.0070(5) 0.0045(5) -0.0068(5)
O9 0.0244(6) 0.0171(6) 0.0199(7) -0.0059(5) 0.0018(5) -0.0070(5)
N16 0.0185(7) 0.0147(7) 0.0177(8) -0.0024(6) -0.0002(6) -0.0043(6)
N17 0.0196(7) 0.0149(8) 0.0188(8) -0.0015(6) 0.0003(6) -0.0047(6)
C20 0.0152(8) 0.0173(9) 0.0175(9) -0.0018(7) -0.0001(7) -0.0058(7)
C21 0.0172(8) 0.0168(9) 0.0171(9) -0.0048(7) -0.0003(7) -0.0049(7)
C22 0.0250(9) 0.0149(9) 0.0209(9) -0.0040(7) 0.0010(7) -0.0061(7)
C23 0.0314(10) 0.0195(10) 0.0216(10) -0.0008(8) 0.0021(8) -0.0108(8)
C24 0.0284(10) 0.0255(10) 0.0178(9) -0.0033(8) 0.0047(8) -0.0098(8)
C25 0.0208(9) 0.0217(10) 0.0209(10) -0.0067(8) 0.0021(7) -0.0048(8)
C26 0.0158(8) 0.0185(9) 0.0160(9) -0.0025(7) -0.0013(7) -0.0043(7)
C27 0.0164(8) 0.0159(9) 0.0172(9) -0.0028(7) -0.0023(7) -0.0019(7)
C28 0.0204(9) 0.0170(9) 0.0198(9) -0.0041(7) -0.0012(7) -0.0040(7)
C29 0.0230(9) 0.0165(9) 0.0211(9) -0.0007(7) 0.0006(7) -0.0061(7)
C30 0.0235(9) 0.0221(10) 0.0166(9) -0.0015(7) 0.0019(7) -0.0059(7)
C31 0.0207(9) 0.0202(9) 0.0162(9) -0.0047(7) 0.0020(7) -0.0039(7)
O13 0.0263(7) 0.0188(7) 0.0192(7) -0.0057(5) 0.0027(5) -0.0057(5)
O14 0.0403(8) 0.0150(7) 0.0292(8) -0.0011(5) -0.0079(6) -0.0089(6)
O15 0.0306(7) 0.0258(7) 0.0177(7) -0.0031(5) 0.0042(5) -0.0089(6)
N18 0.0186(7) 0.0179(8) 0.0207(8) -0.0039(6) -0.0022(6) -0.0037(6)
O10 0.0648(10) 0.0214(7) 0.0229(7) -0.0112(6) 0.0168(7) -0.0167(7)
O11 0.0531(9) 0.0247(7) 0.0159(7) -0.0020(6) 0.0038(6) -0.0084(6)
O12 0.0410(8) 0.0130(7) 0.0334(8) -0.0036(6) -0.0038(6) -0.0037(6)
N19 0.0232(8) 0.0180(8) 0.0194(8) -0.0047(6) -0.0013(6) -0.0044(6)

loop_
_atom_type_symbol
_atom_type_description
_atom_type_scat_dispersion_real
_atom_type_scat_dispersion_imag
_atom_type_scat_source
C C 0.0033 0.0016 'International Tables Vol C Tables 4.2.6.8 and 6.1.1.4'
H H 0.0000 0.0000 'International Tables Vol C Tables 4.2.6.8 and 6.1.1.4'
N N 0.0061 0.0033 'International Tables Vol C Tables 4.2.6.8 and 6.1.1.4'
O O 0.0106 0.0060 'International Tables Vol C Tables 4.2.6.8 and 6.1.1.4'
Mg Mg 0.0486 0.0363 'International Tables Vol C Tables 4.2.6.8 and 6.1.1.4'

loop_
_geom_angle_atom_site_label_1
_geom_angle_atom_site_label_2
_geom_angle_atom_site_label_3
_geom_angle
O6 Mg1 O2 87.00(6)
O6 Mg1 O7 175.27(6)
O2 Mg1 O7 96.60(6)
O6 Mg1 O3 88.31(6)
O2 Mg1 O3 174.91(5)
O7 Mg1 O3 88.19(6)
O6 Mg1 O5 94.57(5)
O2 Mg1 O5 92.50(6)
O7 Mg1 O5 88.36(6)
O3 Mg1 O5 85.92(6)
O6 Mg1 O4 88.86(6)
O2 Mg1 O4 92.92(5)
O7 Mg1 O4 87.89(6)
O3 Mg1 O4 88.95(5)
O5 Mg1 O4 173.73(6)
C20 O2 Mg1 141.24(11)
C26 O3 Mg1 135.68(11)
Mg1 O4 H4A 111.2(14)
Mg1 O4 H4B 111.9(17)
H4A O4 H4B 106(2)
Mg1 O5 H5A 111.8(14)
Mg1 O5 H5B 112.1(14)
H5A O5 H5B 109(2)
Mg1 O6 H6A 114.5(16)
Mg1 O6 H6B 126.3(16)
H6A O6 H6B 114(2)
Mg1 O7 H7A 116.6(14)
Mg1 O7 H7B 131.7(15)
H7A O7 H7B 110(2)
C31 N16 C27 123.32(16)
C31 N16 H16 114.2(13)
C27 N16 H16 122.5(13)
C21 N17 C25 122.91(16)
C21 N17 H17 123.2(13)
C25 N17 H17 113.8(13)
O8 C20 O2 128.78(16)
O8 C20 C21 115.89(15)
O2 C20 C21 115.33(15)
N17 C21 C22 118.55(16)
N17 C21 C20 117.84(15)
C22 C21 C20 123.61(16)
C21 C22 C23 119.91(17)
C21 C22 H22 119.8(12)
C23 C22 H22 120.3(12)
C24 C23 C22 119.94(17)
C24 C23 H23 121.1(12)
C22 C23 H23 119.0(12)
C25 C24 C23 118.99(17)
C25 C24 H24 117.8(12)
C23 C24 H24 123.2(12)
N17 C25 C24 119.66(17)
N17 C25 H25 113.4(12)
C24 C25 H25 126.9(12)
O9 C26 O3 128.56(15)
O9 C26 C27 117.62(15)
O3 C26 C27 113.81(15)
N16 C27 C28 118.88(15)
N16 C27 C26 115.19(15)
C28 C27 C26 125.91(15)
C27 C28 C29 119.38(17)
C27 C28 H28 123.4(12)
C29 C28 H28 117.2(12)
C30 C29 C28 119.68(17)
C30 C29 H29 123.8(11)
C28 C29 H29 116.5(11)
C31 C30 C29 119.34(17)
C31 C30 H30 117.9(13)
C29 C30 H30 122.7(13)
N16 C31 C30 119.38(17)
N16 C31 H31 115.6(12)
C30 C31 H31 125.1(12)
O14 N18 O15 120.86(15)
O14 N18 O13 119.26(14)
O15 N18 O13 119.89(14)
O12 N19 O11 122.13(15)
O12 N19 O10 119.18(15)
O11 N19 O10 118.69(15)

loop_
_geom_bond_atom_site_label_1
_geom_bond_atom_site_label_2
_geom_bond_distance
Mg1 O6 2.0459(14)
Mg1 O2 2.0529(13)
Mg1 O7 2.0693(14)
Mg1 O3 2.0728(13)
Mg1 O5 2.0941(14)
Mg1 O4 2.1059(14)
O2 C20 1.251(2)
O3 C26 1.253(2)
O4 H4A 0.91(3)
O4 H4B 0.87(3)
O5 H5A 0.89(3)
O5 H5B 0.87(2)
O6 H6A 0.93(3)
O6 H6B 0.87(2)
O7 H7A 0.94(2)
O7 H7B 0.85(2)
O8 C20 1.248(2)
O9 C26 1.247(2)
N16 C31 1.342(2)
N16 C27 1.346(2)
N16 H16 0.94(2)
N17 C21 1.348(2)
N17 C25 1.348(2)
N17 H17 0.92(2)
C20 C21 1.519(2)
C21 C22 1.373(2)
C22 C23 1.384(2)
C22 H22 0.93(2)
C23 C24 1.382(3)
C23 H23 0.94(2)
C24 C25 1.370(3)
C24 H24 0.94(2)
C25 H25 0.923(19)
C26 C27 1.531(2)
C27 C28 1.368(2)
C28 C29 1.397(2)
C28 H28 0.96(2)
C29 C30 1.384(3)
C29 H29 0.98(2)
C30 C31 1.367(3)
C30 H30 0.912(19)
C31 H31 0.919(19)
O13 N18 1.2735(18)
O14 N18 1.2462(19)
O15 N18 1.2467(18)
O10 N19 1.2664(19)
O11 N19 1.2427(19)
O12 N19 1.2348(19)

loop_
_geom_hbond_atom_site_label_D
_geom_hbond_atom_site_label_H
_geom_hbond_atom_site_label_A
_geom_hbond_distance_DH
_geom_hbond_distance_HA
_geom_hbond_distance_DA
_geom_hbond_angle_DHA
_geom_hbond_site_symmetry_A
C22 H22 O14 0.93(2) 2.46(2) 3.104(2) 126.7(15) 1_565
C24 H24 O11 0.94(2) 2.49(2) 3.132(2) 126.2(15) 1_654
C24 H24 O12 0.94(2) 2.64(2) 3.575(2) 172.8(17) 1_654
C25 H25 O15 0.923(19) 2.39(2) 3.218(2) 148.5(15) .
C25 H25 O11 0.923(19) 2.659(18) 3.148(2) 113.8(14) 1_654
N17 H17 O13 0.92(2) 1.93(2) 2.810(2) 160.0(19) .
C31 H31 O11 0.919(19) 2.40(2) 3.200(2) 145.7(15) .
N16 H16 O10 0.94(2) 1.82(2) 2.735(2) 165(2) .
O6 H6A O5 0.93(3) 2.55(2) 3.0489(18) 114.1(18) 2_665
O6 H6A O9 0.93(3) 1.96(3) 2.7857(18) 148(2) .
O6 H6B O13 0.87(2) 1.95(2) 2.7954(18) 164(2) .
O7 H7A O10 0.94(2) 1.73(3) 2.6671(19) 172(2) .
O7 H7A N19 0.94(2) 2.66(2) 3.575(2) 164(2) .
O7 H7B O4 0.85(2) 2.02(3) 2.8715(19) 175(2) 2_575
O4 H4A O9 0.91(3) 1.80(3) 2.7093(18) 174(2) 2_565
O4 H4B O8 0.87(3) 1.84(3) 2.6959(17) 173(3) 2_575
O5 H5A O8 0.89(3) 1.87(3) 2.7633(19) 176(2) 2_675
O5 H5B O14 0.87(2) 2.04(3) 2.9058(19) 172(2) 2_665

loop_
_geom_torsion_atom_site_label_1
_geom_torsion_atom_site_label_2
_geom_torsion_atom_site_label_3
_geom_torsion_atom_site_label_4
_geom_torsion
Mg1 O2 C20 O8 7.2(3)
Mg1 O2 C20 C21 -172.65(12)
C25 N17 C21 C22 1.6(3)
C25 N17 C21 C20 -179.14(16)
O8 C20 C21 N17 171.88(15)
O2 C20 C21 N17 -8.3(2)
O8 C20 C21 C22 -8.9(2)
O2 C20 C21 C22 170.98(16)
N17 C21 C22 C23 -1.0(3)
C20 C21 C22 C23 179.78(17)
C21 C22 C23 C24 -0.7(3)
C22 C23 C24 C25 1.9(3)
C21 N17 C25 C24 -0.4(3)
C23 C24 C25 N17 -1.3(3)
Mg1 O3 C26 O9 2.7(3)
Mg1 O3 C26 C27 -178.87(10)
C31 N16 C27 C28 0.2(2)
C31 N16 C27 C26 -178.88(15)
O9 C26 C27 N16 173.93(14)
O3 C26 C27 N16 -4.7(2)
O9 C26 C27 C28 -5.1(3)
O3 C26 C27 C28 176.32(16)
N16 C27 C28 C29 -1.0(3)
C26 C27 C28 C29 177.93(15)
C27 C28 C29 C30 1.1(3)
C28 C29 C30 C31 -0.4(3)
C27 N16 C31 C30 0.5(3)
C29 C30 C31 N16 -0.4(3)
